data_7706978
loop_
_publ_author_name
'Stogniy, Marina Yu'
'Erokhina, Svetlana A.'
'Suponitsky, Kirill Yu'
'Markov, Vitaliy Yu'
'Sivaev, Igor B.'

_publ_section_title
;
 Synthesis and crystal structures of nickel(ii) and palladium(ii)
 complexes with o-carboranyl amidine ligands.
;
_journal_issue 14
_journal_name_full 'Dalton transactions (Cambridge, England : 2003)'
_journal_page_first 4967
_journal_page_last 4975
_journal_paper_doi 10.1039/d1dt00373a
_journal_volume 50
_journal_year 2021
_chemical_formula_moiety 'C9 H26 B9 N3 Pd'
_chemical_formula_sum 'C9 H26 B9 N3 Pd'
_chemical_formula_weight 380.02
_space_group_crystal_system monoclinic
_space_group_IT_number 14
_space_group_name_Hall '-P 2yn'
_space_group_name_H-M_alt 'P 1 21/n 1'
_atom_sites_solution_hydrogens mixed
_atom_sites_solution_primary direct
_atom_sites_solution_secondary difmap
_audit_creation_method SHELXL-2014/6
_audit_update_record
;
2021-02-01 deposited with the CCDC.	2021-03-05 downloaded from the CCDC.
;
_cell_angle_alpha 90
_cell_angle_beta 90.4805(8)
_cell_angle_gamma 90
_cell_formula_units_Z 4
_cell_length_a 10.1055(2)
_cell_length_b 9.5283(2)
_cell_length_c 17.8737(4)
_cell_measurement_reflns_used 9176
_cell_measurement_temperature 120(2)
_cell_measurement_theta_max 33.87
_cell_measurement_theta_min 2.42
_cell_volume 1720.97(6)
_computing_cell_refinement 'SAINT (Bruker, 2014)'
_computing_data_collection 'APEX (Bruker, 2014)'
_computing_data_reduction 'SAINT (Bruker, 2014)'
_computing_molecular_graphics 'SHELXL-2014/6 (Sheldrick, 2014)'
_computing_publication_material 'SHELXL-2014/6 (Sheldrick, 2014) and PLATON (Spek, 2009)'
_computing_structure_refinement 'SHELXL-2014/6 (Sheldrick, 2014)'
_computing_structure_solution 'SHELXL-2014/6 (Sheldrick, 2014)'
_diffrn_ambient_temperature 120(2)
_diffrn_measured_fraction_theta_full 0.998
_diffrn_measured_fraction_theta_max 0.999
_diffrn_measurement_device_type 'Bruker APEX-II CCD'
_diffrn_measurement_method '\f and \w scans'
_diffrn_radiation_type MoK\a
_diffrn_radiation_wavelength 0.71073
_diffrn_reflns_av_R_equivalents 0.0246
_diffrn_reflns_av_unetI/netI 0.0161
_diffrn_reflns_Laue_measured_fraction_full 0.998
_diffrn_reflns_Laue_measured_fraction_max 0.999
_diffrn_reflns_limit_h_max 13
_diffrn_reflns_limit_h_min -13
_diffrn_reflns_limit_k_max 12
_diffrn_reflns_limit_k_min -12
_diffrn_reflns_limit_l_max 23
_diffrn_reflns_limit_l_min -23
_diffrn_reflns_number 27205
_diffrn_reflns_point_group_measured_fraction_full 0.998
_diffrn_reflns_point_group_measured_fraction_max 0.999
_diffrn_reflns_theta_full 25.242
_diffrn_reflns_theta_max 27.995
_diffrn_reflns_theta_min 2.279
_diffrn_source 'sealed tube'
_exptl_absorpt_coefficient_mu 1.069
_exptl_absorpt_correction_T_max 0.808
_exptl_absorpt_correction_T_min 0.724
_exptl_absorpt_correction_type multi-scan
_exptl_absorpt_process_details 'SADABS-2014/5 (Bruker,2014/5)'
_exptl_crystal_colour black
_exptl_crystal_density_diffrn 1.467
_exptl_crystal_description prizm
_exptl_crystal_F_000 768
_exptl_crystal_size_max 0.28
_exptl_crystal_size_mid 0.22
_exptl_crystal_size_min 0.20
_refine_diff_density_max 0.391
_refine_diff_density_min -0.530
_refine_diff_density_rms 0.059
_refine_ls_extinction_method none
_refine_ls_goodness_of_fit_ref 1.166
_refine_ls_hydrogen_treatment mixed
_refine_ls_matrix_type full
_refine_ls_number_parameters 246
_refine_ls_number_reflns 4158
_refine_ls_number_restraints 0
_refine_ls_restrained_S_all 1.166
_refine_ls_R_factor_all 0.0221
_refine_ls_R_factor_gt 0.0193
_refine_ls_shift/su_max 0.002
_refine_ls_shift/su_mean 0.000
_refine_ls_structure_factor_coef Fsqd
_refine_ls_weighting_details 'w=1/[\s^2^(Fo^2^)+(0.0104P)^2^+1.1792P] where P=(Fo^2^+2Fc^2^)/3'
_refine_ls_weighting_scheme calc
_refine_ls_wR_factor_gt 0.0399
_refine_ls_wR_factor_ref 0.0407
_reflns_Friedel_coverage 0.000
_reflns_number_gt 3851
_reflns_number_total 4158
_reflns_threshold_expression 'I > 2\s(I)'
_cod_data_source_file d1dt00373a2.cif
_cod_data_source_block siv21
_cod_depositor_comments 'Adding full bibliography for 7706976--7706978.cif.'
_cod_original_sg_symbol_H-M 'P 21/n'
_cod_database_code 7706978
_shelx_space_group_comment
;
The symmetry employed for this shelxl refinement is uniquely defined
by the following loop, which should always be used as a source of
symmetry information in preference to the above space-group names.
They are only intended as comments.
;
_shelxl_version_number 2014/6

loop_
_space_group_symop_operation_xyz
'x, y, z'
'-x+1/2, y+1/2, -z+1/2'
'-x, -y, -z'
'x-1/2, -y-1/2, z-1/2'

loop_
_atom_site_label
_atom_site_type_symbol
_atom_site_fract_x
_atom_site_fract_y
_atom_site_fract_z
_atom_site_U_iso_or_equiv
_atom_site_adp_type
_atom_site_occupancy
_atom_site_site_symmetry_order
_atom_site_calc_flag
_atom_site_refinement_flags_posn
_atom_site_refinement_flags_adp
_atom_site_refinement_flags_occupancy
_atom_site_disorder_assembly
_atom_site_disorder_group
Pd1 Pd 0.53535(2) 0.89183(2) 0.14377(2) 0.01187(4) Uani 1 1 d . . . . .
C1 C 0.34550(15) 0.81196(17) 0.20514(9) 0.0149(3) Uani 1 1 d . . . . .
C2 C 0.30992(15) 0.90770(16) 0.12887(8) 0.0130(3) Uani 1 1 d . . . . .
B4 B 0.45036(17) 0.68589(19) 0.18854(10) 0.0149(3) Uani 1 1 d . . . . .
B5 B 0.27940(18) 0.64605(19) 0.19663(11) 0.0173(4) Uani 1 1 d . . . . .
B6 B 0.19243(18) 0.79571(19) 0.16492(10) 0.0158(3) Uani 1 1 d . . . . .
B7 B 0.38079(17) 0.85487(18) 0.05175(10) 0.0128(3) Uani 1 1 d . . . . .
B8 B 0.48472(17) 0.70576(18) 0.08532(10) 0.0138(3) Uani 1 1 d . . . . .
B9 B 0.37171(18) 0.57809(18) 0.12189(11) 0.0157(3) Uani 1 1 d . . . . .
B10 B 0.20471(17) 0.64224(19) 0.10777(10) 0.0155(3) Uani 1 1 d . . . . .
B11 B 0.21373(17) 0.80961(19) 0.06654(10) 0.0139(3) Uani 1 1 d . . . . .
B12 B 0.32791(17) 0.68155(19) 0.03908(10) 0.0142(3) Uani 1 1 d . . . . .
N1 N 0.61408(13) 0.66383(15) 0.05036(8) 0.0156(3) Uani 1 1 d . . . . .
H1N H 0.6230(19) 0.598(2) 0.0249(11) 0.018(5) Uiso 1 1 d . . . . .
N2 N 0.71320(12) 0.84872(14) 0.10648(7) 0.0142(3) Uani 1 1 d . . . . .
N3 N 0.63240(13) 1.08125(14) 0.18482(7) 0.0150(3) Uani 1 1 d . . . . .
C3 C 0.72437(15) 0.73826(16) 0.06332(9) 0.0145(3) Uani 1 1 d . . . . .
C4 C 0.85170(15) 0.69454(17) 0.02661(9) 0.0177(3) Uani 1 1 d . . . . .
H4A H 0.8529 0.5911 0.0212 0.021 Uiso 1 1 calc R U . . .
H4B H 0.9272 0.7217 0.0592 0.021 Uiso 1 1 calc R U . . .
C5 C 0.86849(18) 0.7618(2) -0.05029(10) 0.0249(4) Uani 1 1 d . . . . .
H5A H 0.9519 0.7302 -0.0722 0.037 Uiso 1 1 calc R U . . .
H5B H 0.8698 0.8642 -0.0451 0.037 Uiso 1 1 calc R U . . .
H5C H 0.7946 0.7342 -0.0829 0.037 Uiso 1 1 calc R U . . .
C6 C 0.81880(15) 0.94410(17) 0.13035(9) 0.0160(3) Uani 1 1 d . . . . .
H6A H 0.8888 0.9480 0.0920 0.019 Uiso 1 1 calc R U . . .
H6B H 0.8589 0.9110 0.1779 0.019 Uiso 1 1 calc R U . . .
C7 C 0.75773(15) 1.08819(16) 0.14090(9) 0.0151(3) Uani 1 1 d . . . . .
H7A H 0.8218 1.1497 0.1673 0.018 Uiso 1 1 calc R U . . .
H7B H 0.7388 1.1301 0.0913 0.018 Uiso 1 1 calc R U . . .
C8 C 0.66143(18) 1.07114(19) 0.26608(9) 0.0224(4) Uani 1 1 d . . . . .
H8A H 0.7120 1.1537 0.2822 0.034 Uiso 1 1 calc R U . . .
H8B H 0.7133 0.9862 0.2761 0.034 Uiso 1 1 calc R U . . .
H8C H 0.5782 1.0668 0.2937 0.034 Uiso 1 1 calc R U . . .
C9 C 0.55373(17) 1.20943(18) 0.17015(10) 0.0209(3) Uani 1 1 d . . . . .
H9A H 0.6046 1.2921 0.1858 0.031 Uiso 1 1 calc R U . . .
H9B H 0.4712 1.2052 0.1984 0.031 Uiso 1 1 calc R U . . .
H9C H 0.5333 1.2159 0.1166 0.031 Uiso 1 1 calc R U . . .
H1 H 0.3377(17) 0.8586(19) 0.2507(10) 0.015(5) Uiso 1 1 d . . . . .
H2 H 0.2836(18) 1.005(2) 0.1394(10) 0.018(5) Uiso 1 1 d . . . . .
H4 H 0.5177(18) 0.6400(19) 0.2333(10) 0.017(5) Uiso 1 1 d . . . . .
H5 H 0.241(2) 0.596(2) 0.2458(12) 0.027(5) Uiso 1 1 d . . . . .
H6 H 0.1110(18) 0.839(2) 0.1947(10) 0.020(5) Uiso 1 1 d . . . . .
H7 H 0.4029(18) 0.9247(19) 0.0068(10) 0.018(5) Uiso 1 1 d . . . . .
H9 H 0.3944(18) 0.468(2) 0.1175(10) 0.021(5) Uiso 1 1 d . . . . .
H10 H 0.1205(19) 0.572(2) 0.0987(10) 0.021(5) Uiso 1 1 d . . . . .
H11 H 0.1356(18) 0.8586(19) 0.0353(10) 0.019(5) Uiso 1 1 d . . . . .
H12 H 0.3254(17) 0.6373(19) -0.0158(10) 0.015(5) Uiso 1 1 d . . . . .

loop_
_atom_site_aniso_label
_atom_site_aniso_U_11
_atom_site_aniso_U_22
_atom_site_aniso_U_33
_atom_site_aniso_U_23
_atom_site_aniso_U_13
_atom_site_aniso_U_12
Pd1 0.01085(6) 0.01190(6) 0.01285(6) -0.00218(5) 0.00025(4) -0.00098(5)
C1 0.0175(7) 0.0154(8) 0.0119(7) 0.0019(6) 0.0012(6) -0.0001(6)
C2 0.0137(7) 0.0110(7) 0.0144(7) 0.0008(6) 0.0003(5) 0.0008(6)
B4 0.0151(8) 0.0137(8) 0.0158(8) 0.0014(7) -0.0003(6) -0.0007(7)
B5 0.0180(9) 0.0152(8) 0.0188(9) 0.0051(7) 0.0018(7) -0.0014(7)
B6 0.0136(8) 0.0161(8) 0.0177(8) 0.0016(7) 0.0032(7) -0.0005(7)
B7 0.0129(8) 0.0121(8) 0.0133(8) 0.0001(6) 0.0000(6) -0.0013(6)
B8 0.0129(8) 0.0113(8) 0.0172(8) -0.0024(7) 0.0005(6) -0.0013(6)
B9 0.0141(8) 0.0117(8) 0.0213(9) 0.0013(7) 0.0000(7) -0.0002(6)
B10 0.0133(8) 0.0133(8) 0.0198(9) 0.0011(7) 0.0014(7) -0.0004(6)
B11 0.0131(8) 0.0131(8) 0.0155(8) 0.0002(7) -0.0006(6) -0.0012(6)
B12 0.0144(8) 0.0123(8) 0.0159(8) -0.0004(7) 0.0000(6) -0.0011(6)
N1 0.0142(6) 0.0133(6) 0.0195(7) -0.0058(6) 0.0013(5) 0.0001(5)
N2 0.0103(6) 0.0141(6) 0.0183(6) -0.0017(5) -0.0006(5) -0.0010(5)
N3 0.0166(6) 0.0156(7) 0.0127(6) -0.0021(5) -0.0005(5) -0.0025(5)
C3 0.0126(7) 0.0142(7) 0.0165(7) 0.0020(6) 0.0001(6) 0.0017(6)
C4 0.0126(7) 0.0159(8) 0.0247(8) -0.0022(7) 0.0027(6) 0.0013(6)
C5 0.0223(9) 0.0274(9) 0.0253(9) -0.0006(8) 0.0066(7) -0.0009(7)
C6 0.0122(7) 0.0163(7) 0.0194(8) 0.0001(6) -0.0024(6) -0.0025(6)
C7 0.0141(7) 0.0155(8) 0.0158(7) -0.0005(6) -0.0010(6) -0.0039(6)
C8 0.0273(9) 0.0270(9) 0.0129(7) -0.0032(7) -0.0015(6) -0.0052(7)
C9 0.0216(8) 0.0166(8) 0.0244(8) -0.0039(7) 0.0015(7) -0.0001(6)

loop_
_atom_type_symbol
_atom_type_description
_atom_type_scat_dispersion_real
_atom_type_scat_dispersion_imag
_atom_type_scat_source
C C 0.0033 0.0016 'International Tables Vol C Tables 4.2.6.8 and 6.1.1.4'
H H 0.0000 0.0000 'International Tables Vol C Tables 4.2.6.8 and 6.1.1.4'
B B 0.0013 0.0007 'International Tables Vol C Tables 4.2.6.8 and 6.1.1.4'
N N 0.0061 0.0033 'International Tables Vol C Tables 4.2.6.8 and 6.1.1.4'
Pd Pd -0.9988 1.0072 'International Tables Vol C Tables 4.2.6.8 and 6.1.1.4'

loop_
_geom_angle_atom_site_label_1
_geom_angle_atom_site_label_2
_geom_angle_atom_site_label_3
_geom_angle
_geom_angle_site_symmetry_1
_geom_angle_site_symmetry_3
_geom_angle_publ_flag
N2 Pd1 B8 82.85(6) . . ?
N2 Pd1 N3 82.93(5) . . ?
B8 Pd1 N3 164.95(6) . . ?
N2 Pd1 B7 110.18(6) . . ?
B8 Pd1 B7 49.87(6) . . ?
N3 Pd1 B7 132.29(6) . . ?
N2 Pd1 B4 106.63(6) . . ?
B8 Pd1 B4 50.59(7) . . ?
N3 Pd1 B4 139.61(6) . . ?
B7 Pd1 B4 82.15(6) . . ?
N2 Pd1 C2 152.06(5) . . ?
B8 Pd1 C2 76.27(6) . . ?
N3 Pd1 C2 115.33(5) . . ?
B7 Pd1 C2 41.88(6) . . ?
B4 Pd1 C2 73.87(6) . . ?
N2 Pd1 C1 147.66(6) . . ?
B8 Pd1 C1 76.35(6) . . ?
N3 Pd1 C1 118.63(5) . . ?
B7 Pd1 C1 74.32(6) . . ?
B4 Pd1 C1 41.19(6) . . ?
C2 Pd1 C1 42.34(5) . . ?
B4 C1 C2 112.83(12) . . ?
B4 C1 B6 116.39(13) . . ?
C2 C1 B6 61.29(10) . . ?
B4 C1 B5 63.90(11) . . ?
C2 C1 B5 110.32(12) . . ?
B6 C1 B5 61.98(10) . . ?
B4 C1 Pd1 67.57(8) . . ?
C2 C1 Pd1 67.28(7) . . ?
B6 C1 Pd1 125.05(10) . . ?
B5 C1 Pd1 125.09(10) . . ?
B4 C1 H1 124.8(11) . . ?
C2 C1 H1 115.6(11) . . ?
B6 C1 H1 109.2(11) . . ?
B5 C1 H1 118.7(11) . . ?
Pd1 C1 H1 109.2(11) . . ?
B7 C2 C1 115.13(12) . . ?
B7 C2 B6 115.55(12) . . ?
C1 C2 B6 60.22(10) . . ?
B7 C2 B11 62.80(10) . . ?
C1 C2 B11 110.02(12) . . ?
B6 C2 B11 61.67(10) . . ?
B7 C2 Pd1 68.72(8) . . ?
C1 C2 Pd1 70.38(7) . . ?
B6 C2 Pd1 126.95(10) . . ?
B11 C2 Pd1 125.86(10) . . ?
B7 C2 H2 124.9(11) . . ?
C1 C2 H2 114.4(11) . . ?
B6 C2 H2 108.9(11) . . ?
B11 C2 H2 118.6(11) . . ?
Pd1 C2 H2 108.0(11) . . ?
C1 B4 B9 105.24(12) . . ?
C1 B4 B5 60.56(10) . . ?
B9 B4 B5 59.71(10) . . ?
C1 B4 B8 103.23(12) . . ?
B9 B4 B8 58.85(10) . . ?
B5 B4 B8 106.73(12) . . ?
C1 B4 Pd1 71.24(8) . . ?
B9 B4 Pd1 115.65(10) . . ?
B5 B4 Pd1 125.44(11) . . ?
B8 B4 Pd1 60.02(7) . . ?
C1 B4 H4 122.9(9) . . ?
B9 B4 H4 121.2(9) . . ?
B5 B4 H4 116.0(9) . . ?
B8 B4 H4 127.9(9) . . ?
Pd1 B4 H4 110.7(9) . . ?
C1 B5 B10 105.23(12) . . ?
C1 B5 B9 101.37(12) . . ?
B10 B5 B9 62.06(11) . . ?
C1 B5 B6 58.59(10) . . ?
B10 B5 B6 61.09(10) . . ?
B9 B5 B6 108.61(13) . . ?
C1 B5 B4 55.54(10) . . ?
B10 B5 B4 110.02(13) . . ?
B9 B5 B4 59.63(10) . . ?
B6 B5 B4 106.44(12) . . ?
C1 B5 H5 118.6(11) . . ?
B10 B5 H5 125.1(11) . . ?
B9 B5 H5 130.7(11) . . ?
B6 B5 H5 116.2(11) . . ?
B4 B5 H5 121.3(11) . . ?
C1 B6 C2 58.49(9) . . ?
C1 B6 B5 59.43(10) . . ?
C2 B6 B5 106.09(12) . . ?
C1 B6 B11 107.03(12) . . ?
C2 B6 B11 59.69(9) . . ?
B5 B6 B11 108.27(13) . . ?
C1 B6 B10 104.34(12) . . ?
C2 B6 B10 103.96(12) . . ?
B5 B6 B10 59.10(10) . . ?
B11 B6 B10 59.11(10) . . ?
C1 B6 H6 117.0(10) . . ?
C2 B6 H6 118.8(10) . . ?
B5 B6 H6 122.5(10) . . ?
B11 B6 H6 124.4(10) . . ?
B10 B6 H6 131.2(10) . . ?
C2 B7 B12 105.30(12) . . ?
C2 B7 B11 61.54(10) . . ?
B12 B7 B11 59.81(10) . . ?
C2 B7 B8 102.28(12) . . ?
B12 B7 B8 59.52(9) . . ?
B11 B7 B8 107.63(12) . . ?
C2 B7 Pd1 69.40(8) . . ?
B12 B7 Pd1 116.40(10) . . ?
B11 B7 Pd1 125.36(10) . . ?
B8 B7 Pd1 60.39(7) . . ?
C2 B7 H7 122.5(10) . . ?
B12 B7 H7 123.8(10) . . ?
B11 B7 H7 118.1(10) . . ?
B8 B7 H7 126.6(10) . . ?
Pd1 B7 H7 107.4(10) . . ?
N1 B8 B9 121.86(13) . . ?
N1 B8 B12 122.69(13) . . ?
B9 B8 B12 61.25(10) . . ?
N1 B8 B7 123.85(13) . . ?
B9 B8 B7 105.98(11) . . ?
B12 B8 B7 57.10(9) . . ?
N1 B8 B4 123.04(13) . . ?
B9 B8 B4 56.91(10) . . ?
B12 B8 B4 105.53(12) . . ?
B7 B8 B4 106.44(11) . . ?
N1 B8 Pd1 102.68(10) . . ?
B9 B8 Pd1 122.63(11) . . ?
B12 B8 Pd1 122.89(11) . . ?
B7 B8 Pd1 69.74(8) . . ?
B4 B8 Pd1 69.39(8) . . ?
B4 B9 B5 60.66(10) . . ?
B4 B9 B8 64.24(10) . . ?
B5 B9 B8 111.71(13) . . ?
B4 B9 B10 108.23(12) . . ?
B5 B9 B10 58.81(10) . . ?
B8 B9 B10 108.39(12) . . ?
B4 B9 B12 109.78(12) . . ?
B5 B9 B12 106.85(12) . . ?
B8 B9 B12 59.39(10) . . ?
B10 B9 B12 59.10(10) . . ?
B4 B9 H9 121.6(10) . . ?
B5 B9 H9 121.9(10) . . ?
B8 B9 H9 119.8(10) . . ?
B10 B9 H9 121.1(10) . . ?
B12 B9 H9 121.1(10) . . ?
B5 B10 B11 109.71(13) . . ?
B5 B10 B6 59.81(10) . . ?
B11 B10 B6 60.15(10) . . ?
B5 B10 B12 108.63(12) . . ?
B11 B10 B12 59.06(10) . . ?
B6 B10 B12 105.77(12) . . ?
B5 B10 B9 59.14(10) . . ?
B11 B10 B9 108.23(12) . . ?
B6 B10 B9 105.39(12) . . ?
B12 B10 B9 60.98(10) . . ?
B5 B10 H10 118.5(10) . . ?
B11 B10 H10 122.2(10) . . ?
B6 B10 H10 121.7(10) . . ?
B12 B10 H10 124.7(10) . . ?
B9 B10 H10 122.7(10) . . ?
C2 B11 B12 100.80(12) . . ?
C2 B11 B10 104.40(12) . . ?
B12 B11 B10 61.49(10) . . ?
C2 B11 B7 55.65(9) . . ?
B12 B11 B7 59.68(10) . . ?
B10 B11 B7 109.71(12) . . ?
C2 B11 B6 58.64(9) . . ?
B12 B11 B6 108.09(12) . . ?
B10 B11 B6 60.74(10) . . ?
B7 B11 B6 106.87(12) . . ?
C2 B11 H11 120.3(10) . . ?
B12 B11 H11 129.9(10) . . ?
B10 B11 H11 125.0(10) . . ?
B7 B11 H11 121.2(10) . . ?
B6 B11 H11 117.0(10) . . ?
B7 B12 B11 60.50(10) . . ?
B7 B12 B10 108.73(12) . . ?
B11 B12 B10 59.45(10) . . ?
B7 B12 B8 63.38(10) . . ?
B11 B12 B8 111.23(12) . . ?
B10 B12 B8 109.04(12) . . ?
B7 B12 B9 109.40(12) . . ?
B11 B12 B9 107.70(12) . . ?
B10 B12 B9 59.92(10) . . ?
B8 B12 B9 59.36(10) . . ?
B7 B12 H12 119.8(10) . . ?
B11 B12 H12 121.4(10) . . ?
B10 B12 H12 122.3(10) . . ?
B8 B12 H12 119.2(10) . . ?
B9 B12 H12 122.3(10) . . ?
C3 N1 B8 120.74(14) . . ?
C3 N1 H1N 115.3(14) . . ?
B8 N1 H1N 124.0(14) . . ?
C3 N2 C6 127.20(13) . . ?
C3 N2 Pd1 116.81(10) . . ?
C6 N2 Pd1 115.99(10) . . ?
C9 N3 C8 109.20(13) . . ?
C9 N3 C7 109.04(12) . . ?
C8 N3 C7 110.81(12) . . ?
C9 N3 Pd1 112.61(10) . . ?
C8 N3 Pd1 111.16(10) . . ?
C7 N3 Pd1 103.91(9) . . ?
N2 C3 N1 116.84(14) . . ?
N2 C3 C4 123.78(14) . . ?
N1 C3 C4 119.36(14) . . ?
C3 C4 C5 112.17(14) . . ?
C3 C4 H4A 109.2 . . ?
C5 C4 H4A 109.2 . . ?
C3 C4 H4B 109.2 . . ?
C5 C4 H4B 109.2 . . ?
H4A C4 H4B 107.9 . . ?
C4 C5 H5A 109.5 . . ?
C4 C5 H5B 109.5 . . ?
H5A C5 H5B 109.5 . . ?
C4 C5 H5C 109.5 . . ?
H5A C5 H5C 109.5 . . ?
H5B C5 H5C 109.5 . . ?
N2 C6 C7 107.57(12) . . ?
N2 C6 H6A 110.2 . . ?
C7 C6 H6A 110.2 . . ?
N2 C6 H6B 110.2 . . ?
C7 C6 H6B 110.2 . . ?
H6A C6 H6B 108.5 . . ?
N3 C7 C6 111.83(12) . . ?
N3 C7 H7A 109.3 . . ?
C6 C7 H7A 109.3 . . ?
N3 C7 H7B 109.3 . . ?
C6 C7 H7B 109.3 . . ?
H7A C7 H7B 107.9 . . ?
N3 C8 H8A 109.5 . . ?
N3 C8 H8B 109.5 . . ?
H8A C8 H8B 109.5 . . ?
N3 C8 H8C 109.5 . . ?
H8A C8 H8C 109.5 . . ?
H8B C8 H8C 109.5 . . ?
N3 C9 H9A 109.5 . . ?
N3 C9 H9B 109.5 . . ?
H9A C9 H9B 109.5 . . ?
N3 C9 H9C 109.5 . . ?
H9A C9 H9C 109.5 . . ?
H9B C9 H9C 109.5 . . ?

loop_
_geom_bond_atom_site_label_1
_geom_bond_atom_site_label_2
_geom_bond_distance
_geom_bond_site_symmetry_2
_geom_bond_publ_flag
Pd1 N2 1.9656(13) . ?
Pd1 B8 2.1184(17) . ?
Pd1 N3 2.1784(13) . ?
Pd1 B7 2.2859(17) . ?
Pd1 B4 2.2891(18) . ?
Pd1 C2 2.2963(15) . ?
Pd1 C1 2.3449(16) . ?
C1 B4 1.631(2) . ?
C1 C2 1.677(2) . ?
C1 B6 1.707(2) . ?
C1 B5 1.722(2) . ?
C1 H1 0.932(18) . ?
C2 B7 1.638(2) . ?
C2 B6 1.725(2) . ?
C2 B11 1.744(2) . ?
C2 H2 0.983(19) . ?
B4 B9 1.758(3) . ?
B4 B5 1.776(3) . ?
B4 B8 1.890(3) . ?
B4 H4 1.134(18) . ?
B5 B10 1.753(3) . ?
B5 B9 1.759(3) . ?
B5 B6 1.766(3) . ?
B5 H5 1.08(2) . ?
B6 B11 1.778(3) . ?
B6 B10 1.789(3) . ?
B6 H6 1.067(19) . ?
B7 B12 1.750(2) . ?
B7 B11 1.764(2) . ?
B7 B8 1.863(2) . ?
B7 H7 1.068(18) . ?
B8 N1 1.508(2) . ?
B8 B9 1.796(2) . ?
B8 B12 1.796(2) . ?
B9 B10 1.811(3) . ?
B9 B12 1.830(3) . ?
B9 H9 1.079(19) . ?
B10 B11 1.759(3) . ?
B10 B12 1.795(3) . ?
B10 H10 1.091(19) . ?
B11 B12 1.752(3) . ?
B11 H11 1.071(18) . ?
B12 H12 1.068(18) . ?
N1 C3 1.340(2) . ?
N1 H1N 0.78(2) . ?
N2 C3 1.310(2) . ?
N2 C6 1.4625(19) . ?
N3 C9 1.480(2) . ?
N3 C8 1.482(2) . ?
N3 C7 1.4971(19) . ?
C3 C4 1.508(2) . ?
C4 C5 1.527(2) . ?
C4 H4A 0.9900 . ?
C4 H4B 0.9900 . ?
C5 H5A 0.9800 . ?
C5 H5B 0.9800 . ?
C5 H5C 0.9800 . ?
C6 C7 1.518(2) . ?
C6 H6A 0.9900 . ?
C6 H6B 0.9900 . ?
C7 H7A 0.9900 . ?
C7 H7B 0.9900 . ?
C8 H8A 0.9800 . ?
C8 H8B 0.9800 . ?
C8 H8C 0.9800 . ?
C9 H9A 0.9800 . ?
C9 H9B 0.9800 . ?
C9 H9C 0.9800 . ?

loop_
_geom_torsion_atom_site_label_1
_geom_torsion_atom_site_label_2
_geom_torsion_atom_site_label_3
_geom_torsion_atom_site_label_4
_geom_torsion
_geom_torsion_site_symmetry_1
_geom_torsion_site_symmetry_2
_geom_torsion_site_symmetry_3
_geom_torsion_site_symmetry_4
_geom_torsion_publ_flag
B4 C1 C2 B7 2.33(18) . . . . ?
B6 C1 C2 B7 -106.29(14) . . . . ?
B5 C1 C2 B7 -66.99(16) . . . . ?
Pd1 C1 C2 B7 53.64(11) . . . . ?
B4 C1 C2 B6 108.61(14) . . . . ?
B5 C1 C2 B6 39.30(12) . . . . ?
Pd1 C1 C2 B6 159.93(10) . . . . ?
B4 C1 C2 B11 70.83(15) . . . . ?
B6 C1 C2 B11 -37.78(12) . . . . ?
B5 C1 C2 B11 1.52(16) . . . . ?
Pd1 C1 C2 B11 122.15(11) . . . . ?
B4 C1 C2 Pd1 -51.31(11) . . . . ?
B6 C1 C2 Pd1 -159.93(10) . . . . ?
B5 C1 C2 Pd1 -120.63(11) . . . . ?
C2 C1 B4 B9 -61.25(15) . . . . ?
B6 C1 B4 B9 6.85(17) . . . . ?
B5 C1 B4 B9 41.06(12) . . . . ?
Pd1 C1 B4 B9 -112.41(11) . . . . ?
C2 C1 B4 B5 -102.31(13) . . . . ?
B6 C1 B4 B5 -34.21(13) . . . . ?
Pd1 C1 B4 B5 -153.47(10) . . . . ?
C2 C1 B4 B8 -0.38(16) . . . . ?
B6 C1 B4 B8 67.73(15) . . . . ?
B5 C1 B4 B8 101.93(12) . . . . ?
Pd1 C1 B4 B8 -51.54(8) . . . . ?
C2 C1 B4 Pd1 51.16(10) . . . . ?
B6 C1 B4 Pd1 119.26(12) . . . . ?
B5 C1 B4 Pd1 153.47(10) . . . . ?
B4 C1 B5 B10 -104.09(13) . . . . ?
C2 C1 B5 B10 2.13(16) . . . . ?
B6 C1 B5 B10 41.13(12) . . . . ?
Pd1 C1 B5 B10 -73.79(14) . . . . ?
B4 C1 B5 B9 -40.23(12) . . . . ?
C2 C1 B5 B9 65.99(14) . . . . ?
B6 C1 B5 B9 104.98(13) . . . . ?
Pd1 C1 B5 B9 -9.94(16) . . . . ?
B4 C1 B5 B6 -145.22(13) . . . . ?
C2 C1 B5 B6 -38.99(12) . . . . ?
Pd1 C1 B5 B6 -114.92(13) . . . . ?
C2 C1 B5 B4 106.22(13) . . . . ?
B6 C1 B5 B4 145.22(13) . . . . ?
Pd1 C1 B5 B4 30.30(11) . . . . ?
B9 B4 B5 C1 -132.78(13) . . . . ?
B8 B4 B5 C1 -96.02(13) . . . . ?
Pd1 B4 B5 C1 -31.27(12) . . . . ?
C1 B4 B5 B10 95.11(14) . . . . ?
B9 B4 B5 B10 -37.67(12) . . . . ?
B8 B4 B5 B10 -0.91(16) . . . . ?
Pd1 B4 B5 B10 63.84(17) . . . . ?
C1 B4 B5 B9 132.78(13) . . . . ?
B8 B4 B5 B9 36.77(11) . . . . ?
Pd1 B4 B5 B9 101.52(14) . . . . ?
C1 B4 B5 B6 30.51(12) . . . . ?
B9 B4 B5 B6 -102.28(14) . . . . ?
B8 B4 B5 B6 -65.51(15) . . . . ?
Pd1 B4 B5 B6 -0.76(18) . . . . ?
B4 C1 B6 C2 -102.84(14) . . . . ?
B5 C1 B6 C2 -137.72(13) . . . . ?
Pd1 C1 B6 C2 -22.75(11) . . . . ?
B4 C1 B6 B5 34.88(13) . . . . ?
C2 C1 B6 B5 137.72(13) . . . . ?
Pd1 C1 B6 B5 114.96(13) . . . . ?
B4 C1 B6 B11 -66.65(16) . . . . ?
C2 C1 B6 B11 36.19(11) . . . . ?
B5 C1 B6 B11 -101.53(13) . . . . ?
Pd1 C1 B6 B11 13.44(17) . . . . ?
B4 C1 B6 B10 -5.06(17) . . . . ?
C2 C1 B6 B10 97.77(12) . . . . ?
B5 C1 B6 B10 -39.95(12) . . . . ?
Pd1 C1 B6 B10 75.02(14) . . . . ?
B7 C2 B6 C1 105.59(14) . . . . ?
B11 C2 B6 C1 139.16(12) . . . . ?
Pd1 C2 B6 C1 23.86(12) . . . . ?
B7 C2 B6 B5 68.52(16) . . . . ?
C1 C2 B6 B5 -37.08(12) . . . . ?
B11 C2 B6 B5 102.08(13) . . . . ?
Pd1 C2 B6 B5 -13.22(17) . . . . ?
B7 C2 B6 B11 -33.57(13) . . . . ?
C1 C2 B6 B11 -139.16(12) . . . . ?
Pd1 C2 B6 B11 -115.30(13) . . . . ?
B7 C2 B6 B10 7.14(17) . . . . ?
C1 C2 B6 B10 -98.45(13) . . . . ?
B11 C2 B6 B10 40.71(11) . . . . ?
Pd1 C2 B6 B10 -74.59(15) . . . . ?
B10 B5 B6 C1 -133.54(13) . . . . ?
B9 B5 B6 C1 -92.19(13) . . . . ?
B4 B5 B6 C1 -29.37(11) . . . . ?
C1 B5 B6 C2 36.65(11) . . . . ?
B10 B5 B6 C2 -96.88(13) . . . . ?
B9 B5 B6 C2 -55.54(16) . . . . ?
B4 B5 B6 C2 7.28(16) . . . . ?
C1 B5 B6 B11 99.40(13) . . . . ?
B10 B5 B6 B11 -34.14(12) . . . . ?
B9 B5 B6 B11 7.21(17) . . . . ?
B4 B5 B6 B11 70.02(15) . . . . ?
C1 B5 B6 B10 133.54(13) . . . . ?
B9 B5 B6 B10 41.35(12) . . . . ?
B4 B5 B6 B10 104.17(14) . . . . ?
C1 C2 B7 B12 58.44(15) . . . . ?
B6 C2 B7 B12 -8.99(16) . . . . ?
B11 C2 B7 B12 -42.17(11) . . . . ?
Pd1 C2 B7 B12 112.93(11) . . . . ?
C1 C2 B7 B11 100.61(13) . . . . ?
B6 C2 B7 B11 33.17(12) . . . . ?
Pd1 C2 B7 B11 155.10(10) . . . . ?
C1 C2 B7 B8 -2.96(16) . . . . ?
B6 C2 B7 B8 -70.39(14) . . . . ?
B11 C2 B7 B8 -103.57(12) . . . . ?
Pd1 C2 B7 B8 51.53(8) . . . . ?
C1 C2 B7 Pd1 -54.49(10) . . . . ?
B6 C2 B7 Pd1 -121.92(12) . . . . ?
B11 C2 B7 Pd1 -155.10(10) . . . . ?
C2 B7 B8 N1 -149.42(14) . . . . ?
B12 B7 B8 N1 109.91(16) . . . . ?
B11 B7 B8 N1 146.85(14) . . . . ?
Pd1 B7 B8 N1 -91.96(14) . . . . ?
C2 B7 B8 B9 62.03(14) . . . . ?
B12 B7 B8 B9 -38.64(12) . . . . ?
B11 B7 B8 B9 -1.71(15) . . . . ?
Pd1 B7 B8 B9 119.48(11) . . . . ?
C2 B7 B8 B12 100.67(13) . . . . ?
B11 B7 B8 B12 36.94(11) . . . . ?
Pd1 B7 B8 B12 158.13(11) . . . . ?
C2 B7 B8 B4 2.53(14) . . . . ?
B12 B7 B8 B4 -98.14(12) . . . . ?
B11 B7 B8 B4 -61.20(14) . . . . ?
Pd1 B7 B8 B4 59.99(9) . . . . ?
C2 B7 B8 Pd1 -57.46(9) . . . . ?
B12 B7 B8 Pd1 -158.13(11) . . . . ?
B11 B7 B8 Pd1 -121.19(11) . . . . ?
C1 B4 B8 N1 150.89(14) . . . . ?
B9 B4 B8 N1 -109.12(16) . . . . ?
B5 B4 B8 N1 -146.28(14) . . . . ?
Pd1 B4 B8 N1 92.02(14) . . . . ?
C1 B4 B8 B9 -99.99(13) . . . . ?
B5 B4 B8 B9 -37.15(12) . . . . ?
Pd1 B4 B8 B9 -158.86(11) . . . . ?
C1 B4 B8 B12 -60.97(14) . . . . ?
B9 B4 B8 B12 39.02(11) . . . . ?
B5 B4 B8 B12 1.87(15) . . . . ?
Pd1 B4 B8 B12 -119.84(11) . . . . ?
C1 B4 B8 B7 -1.35(15) . . . . ?
B9 B4 B8 B7 98.64(12) . . . . ?
B5 B4 B8 B7 61.49(14) . . . . ?
Pd1 B4 B8 B7 -60.22(9) . . . . ?
C1 B4 B8 Pd1 58.87(10) . . . . ?
B9 B4 B8 Pd1 158.86(11) . . . . ?
B5 B4 B8 Pd1 121.71(11) . . . . ?
C1 B4 B9 B5 -41.49(12) . . . . ?
B8 B4 B9 B5 -137.95(13) . . . . ?
Pd1 B4 B9 B5 -117.67(12) . . . . ?
C1 B4 B9 B8 96.46(13) . . . . ?
B5 B4 B9 B8 137.95(13) . . . . ?
Pd1 B4 B9 B8 20.28(10) . . . . ?
C1 B4 B9 B10 -5.65(16) . . . . ?
B5 B4 B9 B10 35.83(12) . . . . ?
B8 B4 B9 B10 -102.11(13) . . . . ?
Pd1 B4 B9 B10 -81.84(13) . . . . ?
C1 B4 B9 B12 57.21(15) . . . . ?
B5 B4 B9 B12 98.69(13) . . . . ?
B8 B4 B9 B12 -39.25(11) . . . . ?
Pd1 B4 B9 B12 -18.98(16) . . . . ?
C1 B5 B9 B4 38.12(11) . . . . ?
B10 B5 B9 B4 139.46(13) . . . . ?
B6 B5 B9 B4 98.56(14) . . . . ?
C1 B5 B9 B8 -2.37(16) . . . . ?
B10 B5 B9 B8 98.97(14) . . . . ?
B6 B5 B9 B8 58.07(16) . . . . ?
B4 B5 B9 B8 -40.49(12) . . . . ?
C1 B5 B9 B10 -101.34(13) . . . . ?
B6 B5 B9 B10 -40.89(12) . . . . ?
B4 B5 B9 B10 -139.46(13) . . . . ?
C1 B5 B9 B12 -65.49(14) . . . . ?
B10 B5 B9 B12 35.85(11) . . . . ?
B6 B5 B9 B12 -5.05(16) . . . . ?
B4 B5 B9 B12 -103.61(13) . . . . ?
N1 B8 B9 B4 111.18(16) . . . . ?
B12 B8 B9 B4 -136.22(12) . . . . ?
B7 B8 B9 B4 -99.49(12) . . . . ?
Pd1 B8 B9 B4 -23.63(12) . . . . ?
N1 B8 B9 B5 150.11(14) . . . . ?
B12 B8 B9 B5 -97.28(14) . . . . ?
B7 B8 B9 B5 -60.55(15) . . . . ?
B4 B8 B9 B5 38.94(12) . . . . ?
Pd1 B8 B9 B5 15.31(18) . . . . ?
N1 B8 B9 B10 -146.96(14) . . . . ?
B12 B8 B9 B10 -34.35(12) . . . . ?
B7 B8 B9 B10 2.38(16) . . . . ?
B4 B8 B9 B10 101.87(14) . . . . ?
Pd1 B8 B9 B10 78.23(15) . . . . ?
N1 B8 B9 B12 -112.60(16) . . . . ?
B7 B8 B9 B12 36.73(11) . . . . ?
B4 B8 B9 B12 136.22(12) . . . . ?
Pd1 B8 B9 B12 112.59(13) . . . . ?
C1 B5 B10 B11 -4.98(16) . . . . ?
B9 B5 B10 B11 -99.97(13) . . . . ?
B6 B5 B10 B11 34.90(12) . . . . ?
B4 B5 B10 B11 -63.32(16) . . . . ?
C1 B5 B10 B6 -39.88(11) . . . . ?
B9 B5 B10 B6 -134.87(13) . . . . ?
B4 B5 B10 B6 -98.22(14) . . . . ?
C1 B5 B10 B12 57.92(15) . . . . ?
B9 B5 B10 B12 -37.07(12) . . . . ?
B6 B5 B10 B12 97.80(13) . . . . ?
B4 B5 B10 B12 -0.42(17) . . . . ?
C1 B5 B10 B9 94.99(13) . . . . ?
B6 B5 B10 B9 134.87(13) . . . . ?
B4 B5 B10 B9 36.65(12) . . . . ?
C1 B6 B10 B5 40.11(11) . . . . ?
C2 B6 B10 B5 100.61(13) . . . . ?
B11 B6 B10 B5 141.61(13) . . . . ?
C1 B6 B10 B11 -101.50(13) . . . . ?
C2 B6 B10 B11 -41.00(11) . . . . ?
B5 B6 B10 B11 -141.61(13) . . . . ?
C1 B6 B10 B12 -62.59(14) . . . . ?
C2 B6 B10 B12 -2.09(15) . . . . ?
B5 B6 B10 B12 -102.70(13) . . . . ?
B11 B6 B10 B12 38.91(11) . . . . ?
C1 B6 B10 B9 0.98(15) . . . . ?
C2 B6 B10 B9 61.49(14) . . . . ?
B5 B6 B10 B9 -39.12(12) . . . . ?
B11 B6 B10 B9 102.49(13) . . . . ?
B4 B9 B10 B5 -36.62(12) . . . . ?
B8 B9 B10 B5 -104.74(14) . . . . ?
B12 B9 B10 B5 -139.22(13) . . . . ?
B4 B9 B10 B11 65.90(15) . . . . ?
B5 B9 B10 B11 102.52(14) . . . . ?
B8 B9 B10 B11 -2.22(17) . . . . ?
B12 B9 B10 B11 -36.69(12) . . . . ?
B4 B9 B10 B6 2.82(16) . . . . ?
B5 B9 B10 B6 39.45(12) . . . . ?
B8 B9 B10 B6 -65.30(15) . . . . ?
B12 B9 B10 B6 -99.77(13) . . . . ?
B4 B9 B10 B12 102.59(13) . . . . ?
B5 B9 B10 B12 139.22(13) . . . . ?
B8 B9 B10 B12 34.47(12) . . . . ?
B7 C2 B11 B12 41.17(11) . . . . ?
C1 C2 B11 B12 -67.55(14) . . . . ?
B6 C2 B11 B12 -104.71(13) . . . . ?
Pd1 C2 B11 B12 12.22(16) . . . . ?
B7 C2 B11 B10 104.26(13) . . . . ?
C1 C2 B11 B10 -4.46(15) . . . . ?
B6 C2 B11 B10 -41.63(11) . . . . ?
Pd1 C2 B11 B10 75.30(14) . . . . ?
C1 C2 B11 B7 -108.72(13) . . . . ?
B6 C2 B11 B7 -145.89(13) . . . . ?
Pd1 C2 B11 B7 -28.96(11) . . . . ?
B7 C2 B11 B6 145.89(13) . . . . ?
C1 C2 B11 B6 37.17(11) . . . . ?
Pd1 C2 B11 B6 116.93(13) . . . . ?
B5 B10 B11 C2 5.80(16) . . . . ?
B6 B10 B11 C2 40.56(11) . . . . ?
B12 B10 B11 C2 -94.63(12) . . . . ?
B9 B10 B11 C2 -57.09(15) . . . . ?
B5 B10 B11 B12 100.42(14) . . . . ?
B6 B10 B11 B12 135.19(13) . . . . ?
B9 B10 B11 B12 37.53(12) . . . . ?
B5 B10 B11 B7 64.01(16) . . . . ?
B6 B10 B11 B7 98.78(13) . . . . ?
B12 B10 B11 B7 -36.41(12) . . . . ?
B9 B10 B11 B7 1.12(17) . . . . ?
B5 B10 B11 B6 -34.76(12) . . . . ?
B12 B10 B11 B6 -135.19(13) . . . . ?
B9 B10 B11 B6 -97.65(13) . . . . ?
B12 B7 B11 C2 131.49(13) . . . . ?
B8 B7 B11 C2 94.68(12) . . . . ?
Pd1 B7 B11 C2 28.90(11) . . . . ?
C2 B7 B11 B12 -131.49(13) . . . . ?
B8 B7 B11 B12 -36.81(11) . . . . ?
Pd1 B7 B11 B12 -102.59(13) . . . . ?
C2 B7 B11 B10 -94.31(13) . . . . ?
B12 B7 B11 B10 37.18(12) . . . . ?
B8 B7 B11 B10 0.37(16) . . . . ?
Pd1 B7 B11 B10 -65.41(16) . . . . ?
C2 B7 B11 B6 -30.03(11) . . . . ?
B12 B7 B11 B6 101.46(13) . . . . ?
B8 B7 B11 B6 64.65(15) . . . . ?
Pd1 B7 B11 B6 -1.13(17) . . . . ?
C1 B6 B11 C2 -35.67(11) . . . . ?
B5 B6 B11 C2 -98.34(13) . . . . ?
B10 B6 B11 C2 -132.48(13) . . . . ?
C1 B6 B11 B12 56.15(15) . . . . ?
C2 B6 B11 B12 91.82(13) . . . . ?
B5 B6 B11 B12 -6.52(16) . . . . ?
B10 B6 B11 B12 -40.66(12) . . . . ?
C1 B6 B11 B10 96.81(13) . . . . ?
C2 B6 B11 B10 132.48(13) . . . . ?
B5 B6 B11 B10 34.14(12) . . . . ?
C1 B6 B11 B7 -6.73(16) . . . . ?
C2 B6 B11 B7 28.94(11) . . . . ?
B5 B6 B11 B7 -69.40(15) . . . . ?
B10 B6 B11 B7 -103.54(13) . . . . ?
C2 B7 B12 B11 43.06(11) . . . . ?
B8 B7 B12 B11 138.50(12) . . . . ?
Pd1 B7 B12 B11 117.31(12) . . . . ?
C2 B7 B12 B10 7.00(16) . . . . ?
B11 B7 B12 B10 -36.06(12) . . . . ?
B8 B7 B12 B10 102.44(13) . . . . ?
Pd1 B7 B12 B10 81.25(13) . . . . ?
C2 B7 B12 B8 -95.44(12) . . . . ?
B11 B7 B12 B8 -138.50(12) . . . . ?
Pd1 B7 B12 B8 -21.20(10) . . . . ?
C2 B7 B12 B9 -56.79(15) . . . . ?
B11 B7 B12 B9 -99.85(13) . . . . ?
B8 B7 B12 B9 38.66(11) . . . . ?
Pd1 B7 B12 B9 17.46(15) . . . . ?
C2 B11 B12 B7 -39.02(10) . . . . ?
B10 B11 B12 B7 -139.66(13) . . . . ?
B6 B11 B12 B7 -99.36(13) . . . . ?
C2 B11 B12 B10 100.63(12) . . . . ?
B7 B11 B12 B10 139.66(13) . . . . ?
B6 B11 B12 B10 40.30(12) . . . . ?
C2 B11 B12 B8 0.43(15) . . . . ?
B10 B11 B12 B8 -100.21(14) . . . . ?
B7 B11 B12 B8 39.45(12) . . . . ?
B6 B11 B12 B8 -59.90(16) . . . . ?
C2 B11 B12 B9 63.69(14) . . . . ?
B10 B11 B12 B9 -36.94(12) . . . . ?
B7 B11 B12 B9 102.72(13) . . . . ?
B6 B11 B12 B9 3.36(16) . . . . ?
B5 B10 B12 B7 -65.78(15) . . . . ?
B11 B10 B12 B7 36.51(12) . . . . ?
B6 B10 B12 B7 -2.93(16) . . . . ?
B9 B10 B12 B7 -102.06(13) . . . . ?
B5 B10 B12 B11 -102.29(14) . . . . ?
B6 B10 B12 B11 -39.44(12) . . . . ?
B9 B10 B12 B11 -138.57(13) . . . . ?
B5 B10 B12 B8 1.66(16) . . . . ?
B11 B10 B12 B8 103.95(13) . . . . ?
B6 B10 B12 B8 64.52(15) . . . . ?
B9 B10 B12 B8 -34.61(12) . . . . ?
B5 B10 B12 B9 36.28(12) . . . . ?
B11 B10 B12 B9 138.57(13) . . . . ?
B6 B10 B12 B9 99.13(13) . . . . ?
N1 B8 B12 B7 -111.92(16) . . . . ?
B9 B8 B12 B7 136.78(12) . . . . ?
B4 B8 B12 B7 99.80(12) . . . . ?
Pd1 B8 B12 B7 24.59(12) . . . . ?
N1 B8 B12 B11 -150.14(14) . . . . ?
B9 B8 B12 B11 98.56(13) . . . . ?
B7 B8 B12 B11 -38.22(12) . . . . ?
B4 B8 B12 B11 61.58(15) . . . . ?
Pd1 B8 B12 B11 -13.63(18) . . . . ?
N1 B8 B12 B10 146.14(14) . . . . ?
B9 B8 B12 B10 34.84(12) . . . . ?
B7 B8 B12 B10 -101.94(13) . . . . ?
B4 B8 B12 B10 -2.15(15) . . . . ?
Pd1 B8 B12 B10 -77.35(15) . . . . ?
N1 B8 B12 B9 111.30(16) . . . . ?
B7 B8 B12 B9 -136.78(12) . . . . ?
B4 B8 B12 B9 -36.99(11) . . . . ?
Pd1 B8 B12 B9 -112.19(13) . . . . ?
B4 B9 B12 B7 1.00(17) . . . . ?
B5 B9 B12 B7 65.20(15) . . . . ?
B8 B9 B12 B7 -40.47(12) . . . . ?
B10 B9 B12 B7 100.92(13) . . . . ?
B4 B9 B12 B11 -63.18(15) . . . . ?
B5 B9 B12 B11 1.02(16) . . . . ?
B8 B9 B12 B11 -104.65(13) . . . . ?
B10 B9 B12 B11 36.74(12) . . . . ?
B4 B9 B12 B10 -99.92(14) . . . . ?
B5 B9 B12 B10 -35.72(12) . . . . ?
B8 B9 B12 B10 -141.38(13) . . . . ?
B4 B9 B12 B8 41.47(12) . . . . ?
B5 B9 B12 B8 105.67(13) . . . . ?
B10 B9 B12 B8 141.38(13) . . . . ?
B9 B8 N1 C3 -139.70(15) . . . . ?
B12 B8 N1 C3 146.20(15) . . . . ?
B7 B8 N1 C3 76.5(2) . . . . ?
B4 B8 N1 C3 -71.0(2) . . . . ?
Pd1 B8 N1 C3 2.53(17) . . . . ?
C6 N2 C3 N1 178.33(14) . . . . ?
Pd1 N2 C3 N1 -1.54(19) . . . . ?
C6 N2 C3 C4 -3.5(2) . . . . ?
Pd1 N2 C3 C4 176.63(12) . . . . ?
B8 N1 C3 N2 -0.9(2) . . . . ?
B8 N1 C3 C4 -179.17(14) . . . . ?
N2 C3 C4 C5 -89.54(19) . . . . ?
N1 C3 C4 C5 88.59(18) . . . . ?
C3 N2 C6 C7 149.51(15) . . . . ?
Pd1 N2 C6 C7 -30.62(16) . . . . ?
C9 N3 C7 C6 -159.50(13) . . . . ?
C8 N3 C7 C6 80.28(16) . . . . ?
Pd1 N3 C7 C6 -39.19(14) . . . . ?
N2 C6 C7 N3 46.86(17) . . . . ?
